data_4037955
loop_
_publ_author_name
'Luo, Mupeng'
'Zhu, Xinlei'
'Liu, Rufeng'
'Yu, Shunming'
'Wei, Wanguo'

_publ_section_title
;
 FeCl3-Promoted Annulation of 2-haloindoles: Switchable Synthesis of
 Spirooxindole-chromeno[2,3-b]indoles and
 Spirooxindole-chromeno[3,2-b]indoles.
;
_journal_name_full 'The Journal of organic chemistry'
_journal_paper_doi 10.1021/acs.joc.9b03300
_journal_year 2020
_chemical_absolute_configuration rmad
_chemical_formula_moiety 'C24 H17 Br N2 O4 S'
_chemical_formula_sum 'C24 H17 Br N2 O4 S'
_chemical_formula_weight 509.36
_space_group_crystal_system tetragonal
_space_group_IT_number 78
_space_group_name_Hall 'P 4cw'
_space_group_name_H-M_alt 'P 43'
_atom_sites_solution_hydrogens geom
_atom_sites_solution_primary dual
_audit_creation_date 2019-07-24
_audit_creation_method
;
Olex2 1.2
(compiled 2018.05.29 svn.r3508 for OlexSys, GUI svn.r5506)
;
_cell_angle_alpha 90
_cell_angle_beta 90
_cell_angle_gamma 90
_cell_formula_units_Z 8
_cell_length_a 8.7367(4)
_cell_length_b 8.7367(4)
_cell_length_c 56.083(4)
_cell_measurement_reflns_used 9964
_cell_measurement_temperature 170(2)
_cell_measurement_theta_max 54.84
_cell_measurement_theta_min 4.40
_cell_volume 4280.8(4)
_computing_cell_refinement 'SAINT v8.37A (Bruker, 2015)'
_computing_data_reduction 'SAINT v8.37A (Bruker, 2015)'
_computing_molecular_graphics 'Olex2 (Dolomanov et al., 2009)'
_computing_publication_material 'Olex2 (Dolomanov et al., 2009)'
_computing_structure_refinement 'ShelXL (Sheldrick, 2015)'
_computing_structure_solution 'ShelXT (Sheldrick, 2015)'
_diffrn_ambient_temperature 170.0
_diffrn_measured_fraction_theta_full 0.967
_diffrn_measured_fraction_theta_max 0.950
_diffrn_measurement_device_type 'Bruker D8 Venture'
_diffrn_measurement_method '\f and \w scans'
_diffrn_radiation_type GaK\a
_diffrn_radiation_wavelength 1.34139
_diffrn_reflns_av_R_equivalents 0.0698
_diffrn_reflns_av_unetI/netI 0.0662
_diffrn_reflns_Laue_measured_fraction_full 0.967
_diffrn_reflns_Laue_measured_fraction_max 0.950
_diffrn_reflns_limit_h_max 10
_diffrn_reflns_limit_h_min -10
_diffrn_reflns_limit_k_max 10
_diffrn_reflns_limit_k_min -10
_diffrn_reflns_limit_l_max 63
_diffrn_reflns_limit_l_min -68
_diffrn_reflns_number 26943
_diffrn_reflns_point_group_measured_fraction_full 0.934
_diffrn_reflns_point_group_measured_fraction_max 0.912
_diffrn_reflns_theta_full 53.594
_diffrn_reflns_theta_max 55.688
_diffrn_reflns_theta_min 2.742
_diffrn_standards_number 0
_exptl_absorpt_coefficient_mu 2.584
_exptl_absorpt_correction_T_max 0.7329
_exptl_absorpt_correction_T_min 0.5561
_exptl_absorpt_correction_type multi-scan
_exptl_absorpt_process_details
;
SADABS-2016/2 (Bruker,2016/2) was used for absorption correction.
wR2(int) was 0.1449 before and 0.1062 after correction.
The Ratio of minimum to maximum transmission is 0.7588.
The \l/2 correction factor is Not present.
;
_exptl_crystal_colour colourless
_exptl_crystal_colour_primary colourless
_exptl_crystal_density_diffrn 1.581
_exptl_crystal_description block
_exptl_crystal_F_000 2064
_exptl_crystal_size_max 0.08
_exptl_crystal_size_mid 0.05
_exptl_crystal_size_min 0.03
_refine_diff_density_max 2.363
_refine_diff_density_min -0.796
_refine_diff_density_rms 0.176
_refine_ls_abs_structure_details
;
 Flack x determined using 2953 quotients [(I+)-(I-)]/[(I+)+(I-)]
 (Parsons, Flack and Wagner, Acta Cryst. B69 (2013) 249-259).
;
_refine_ls_abs_structure_Flack 0.110(13)
_refine_ls_extinction_method none
_refine_ls_goodness_of_fit_ref 1.080
_refine_ls_hydrogen_treatment constr
_refine_ls_matrix_type full
_refine_ls_number_parameters 581
_refine_ls_number_reflns 7623
_refine_ls_number_restraints 1
_refine_ls_restrained_S_all 1.080
_refine_ls_R_factor_all 0.0891
_refine_ls_R_factor_gt 0.0839
_refine_ls_shift/su_max 0.001
_refine_ls_shift/su_mean 0.000
_refine_ls_structure_factor_coef Fsqd
_refine_ls_weighting_details 'w=1/[\s^2^(Fo^2^)+(0.1281P)^2^+31.6075P] where P=(Fo^2^+2Fc^2^)/3'
_refine_ls_weighting_scheme calc
_refine_ls_wR_factor_gt 0.2309
_refine_ls_wR_factor_ref 0.2347
_reflns_Friedel_coverage 0.901
_reflns_Friedel_fraction_full 0.901
_reflns_Friedel_fraction_max 0.874
_reflns_number_gt 7063
_reflns_number_total 7623
_reflns_threshold_expression 'I > 2\s(I)'
_cod_data_source_file jo9b03300_si_003.cif
_cod_data_source_block mj19498_0m
_cod_original_cell_volume 4280.8(5)
_cod_database_code 4037955
_shelx_shelxl_version_number 2016/6
_shelx_space_group_comment
;
The symmetry employed for this shelxl refinement is uniquely defined
by the following loop, which should always be used as a source of
symmetry information in preference to the above space-group names.
They are only intended as comments.
;
_shelx_estimated_absorpt_t_max 0.927
_shelx_estimated_absorpt_t_min 0.820
_olex2_refinement_description
;
1. Fixed Uiso
 At 1.2 times of:
  All C(H) groups
 At 1.5 times of:
  All C(H,H,H) groups
2.a Aromatic/amide H refined with riding coordinates:
 C3(H3), C4(H4), C5(H5), C6(H6), C11(H11), C13(H13), C14(H14), C19(H19),
 C20(H20), C21(H21), C22(H22), C3A(H3A), C4A(H4A), C5A(H5A), C6A(H6A),
 C11A(H11A), C13A(H13A), C14A(H14A), C19A(H19A), C20A(H20A), C21A(H21A),
 C22A(H22A)
2.b Idealised Me refined as rotating group:
 C9(H9A,H9B,H9C), C24(H24A,H24B,H24C), C9A(H9AA,H9AB,H9AC), C24A(H24D,H24E,H24F)
;
_olex2_submission_special_instructions 'No special instructions were received'

loop_
_space_group_symop_operation_xyz
'x, y, z'
'-x, -y, z+1/2'
'-y, x, z+3/4'
'y, -x, z+1/4'

loop_
_atom_site_label
_atom_site_type_symbol
_atom_site_fract_x
_atom_site_fract_y
_atom_site_fract_z
_atom_site_U_iso_or_equiv
_atom_site_adp_type
_atom_site_occupancy
_atom_site_site_symmetry_order
_atom_site_calc_flag
_atom_site_refinement_flags_posn
_atom_site_refinement_flags_adp
_atom_site_refinement_flags_occupancy
_atom_site_disorder_assembly
_atom_site_disorder_group
Br1 Br 0.35754(18) 1.1330(2) 0.43030(3) 0.0370(4) Uani 1 1 d . . . . .
S1 S 1.1752(4) 0.5852(4) 0.45227(7) 0.0288(7) Uani 1 1 d . . . . .
O1 O 0.9674(13) 1.1007(14) 0.4793(2) 0.036(3) Uani 1 1 d . . . . .
O2 O 0.7689(12) 0.6373(13) 0.46303(17) 0.031(2) Uani 1 1 d . . . . .
O3 O 1.0668(12) 0.5594(12) 0.4336(2) 0.033(2) Uani 1 1 d . . . . .
O4 O 1.3337(12) 0.5459(14) 0.4490(2) 0.042(3) Uani 1 1 d . . . . .
N1 N 0.7656(12) 0.6564(12) 0.4225(2) 0.021(2) Uani 1 1 d . . . . .
N2 N 1.1735(13) 0.7726(13) 0.4578(2) 0.023(2) Uani 1 1 d . . . . .
C1 C 0.8973(14) 0.8527(15) 0.4430(2) 0.020(3) Uani 1 1 d . . . . .
C2 C 0.9240(16) 0.8637(15) 0.4165(2) 0.024(3) Uani 1 1 d . . . . .
C3 C 1.0131(17) 0.9618(19) 0.4030(3) 0.031(3) Uani 1 1 d . . . . .
H3 H 1.071628 1.039328 0.410552 0.037 Uiso 1 1 calc R . . . .
C4 C 1.0171(16) 0.9476(19) 0.3788(3) 0.031(3) Uani 1 1 d . . . . .
H4 H 1.078025 1.015649 0.369581 0.037 Uiso 1 1 calc R . . . .
C5 C 0.9321(19) 0.834(2) 0.3674(3) 0.037(4) Uani 1 1 d . . . . .
H5 H 0.935652 0.824134 0.350571 0.044 Uiso 1 1 calc R . . . .
C6 C 0.8419(18) 0.7332(17) 0.3808(3) 0.030(3) Uani 1 1 d . . . . .
H6 H 0.782571 0.656130 0.373219 0.036 Uiso 1 1 calc R . . . .
C7 C 0.8410(15) 0.7485(15) 0.4050(2) 0.022(3) Uani 1 1 d . . . . .
C8 C 0.8004(17) 0.6960(19) 0.4448(2) 0.029(3) Uani 1 1 d . . . . .
C9 C 0.684(2) 0.5131(19) 0.4171(3) 0.036(4) Uani 1 1 d . . . . .
H9A H 0.641978 0.517992 0.400909 0.053 Uiso 1 1 calc GR . . . .
H9B H 0.599701 0.499489 0.428523 0.053 Uiso 1 1 calc GR . . . .
H9C H 0.754544 0.426619 0.418348 0.053 Uiso 1 1 calc GR . . . .
C10 C 0.7906(17) 0.9854(17) 0.4507(2) 0.027(3) Uani 1 1 d . . . . .
C11 C 0.6456(18) 0.9974(17) 0.4399(2) 0.027(3) Uani 1 1 d . . . . .
H11 H 0.613357 0.921327 0.428866 0.033 Uiso 1 1 calc R . . . .
C12 C 0.5490(16) 1.1191(16) 0.4452(2) 0.025(3) Uani 1 1 d . . . . .
C13 C 0.5943(18) 1.2352(17) 0.4611(3) 0.029(3) Uani 1 1 d . . . . .
H13 H 0.530861 1.321151 0.464175 0.035 Uiso 1 1 calc R . . . .
C14 C 0.7370(17) 1.2184(19) 0.4721(3) 0.031(3) Uani 1 1 d . . . . .
H14 H 0.770260 1.293299 0.483226 0.037 Uiso 1 1 calc R . . . .
C15 C 0.8298(17) 1.0959(17) 0.4671(3) 0.027(3) Uani 1 1 d . . . . .
C16 C 1.0579(15) 0.9758(17) 0.4745(3) 0.024(3) Uani 1 1 d . . . . .
C17 C 1.0336(14) 0.8649(16) 0.4588(2) 0.021(3) Uani 1 1 d . . . . .
C18 C 1.2787(15) 0.8355(18) 0.4748(3) 0.026(3) Uani 1 1 d . . . . .
C19 C 1.4286(16) 0.7930(17) 0.4802(3) 0.028(3) Uani 1 1 d . . . . .
H19 H 1.476580 0.707119 0.472959 0.033 Uiso 1 1 calc R . . . .
C20 C 1.5039(18) 0.8851(19) 0.4969(3) 0.036(4) Uani 1 1 d . . . . .
H20 H 1.605635 0.859128 0.501275 0.043 Uiso 1 1 calc R . . . .
C21 C 1.4372(18) 1.0124(19) 0.5073(3) 0.032(3) Uani 1 1 d . . . . .
H21 H 1.494084 1.071240 0.518426 0.038 Uiso 1 1 calc R . . . .
C22 C 1.285(2) 1.056(2) 0.5016(3) 0.037(4) Uani 1 1 d . . . . .
H22 H 1.238006 1.143812 0.508505 0.044 Uiso 1 1 calc R . . . .
C23 C 1.2081(16) 0.9637(17) 0.4851(2) 0.026(3) Uani 1 1 d . . . . .
C24 C 1.1107(19) 0.502(2) 0.4790(3) 0.041(4) Uani 1 1 d . . . . .
H24A H 1.000466 0.520099 0.480677 0.062 Uiso 1 1 calc GR . . . .
H24B H 1.164849 0.548518 0.492463 0.062 Uiso 1 1 calc GR . . . .
H24C H 1.130674 0.391923 0.478649 0.062 Uiso 1 1 calc GR . . . .
Br1A Br 0.87269(19) 0.7518(2) 0.53418(3) 0.0406(4) Uani 1 1 d . . . . .
S1A S 0.0471(4) 0.5454(4) 0.61415(6) 0.0269(7) Uani 1 1 d . . . . .
O1A O 0.2763(11) 0.4065(11) 0.53405(18) 0.0249(19) Uani 1 1 d . . . . .
O2A O 0.4587(12) 0.4467(11) 0.60612(18) 0.028(2) Uani 1 1 d . . . . .
O3A O 0.1550(13) 0.6635(12) 0.6197(2) 0.033(2) Uani 1 1 d . . . . .
O4A O -0.1114(11) 0.5666(14) 0.6196(2) 0.039(3) Uani 1 1 d . . . . .
N1A N 0.4693(14) 0.7098(13) 0.6098(2) 0.026(3) Uani 1 1 d . . . . .
N2A N 0.0569(12) 0.5216(13) 0.5848(2) 0.023(2) Uani 1 1 d . . . . .
C1A C 0.3362(15) 0.6154(14) 0.5758(2) 0.019(2) Uani 1 1 d . . . . .
C2A C 0.3197(16) 0.7844(14) 0.5784(2) 0.022(3) Uani 1 1 d . . . . .
C3A C 0.243(2) 0.8866(17) 0.5637(3) 0.036(4) Uani 1 1 d . . . . .
H3A H 0.186489 0.852240 0.550256 0.043 Uiso 1 1 calc R . . . .
C4A C 0.253(2) 1.0415(19) 0.5694(4) 0.042(4) Uani 1 1 d . . . . .
H4A H 0.203599 1.114408 0.559409 0.051 Uiso 1 1 calc R . . . .
C5A C 0.332(2) 1.0911(19) 0.5890(4) 0.044(4) Uani 1 1 d . . . . .
H5A H 0.335907 1.197424 0.592459 0.053 Uiso 1 1 calc R . . . .
C6A C 0.4076(18) 0.9882(18) 0.6040(3) 0.035(4) Uani 1 1 d . . . . .
H6A H 0.462682 1.022361 0.617599 0.042 Uiso 1 1 calc R . . . .
C7A C 0.3988(17) 0.8324(17) 0.5982(3) 0.027(3) Uani 1 1 d . . . . .
C8A C 0.4258(14) 0.5728(15) 0.5990(2) 0.019(3) Uani 1 1 d . . . . .
C9A C 0.541(2) 0.718(2) 0.6324(3) 0.043(4) Uani 1 1 d . . . . .
H9AA H 0.464573 0.742380 0.644620 0.064 Uiso 1 1 calc GR . . . .
H9AB H 0.620071 0.797144 0.632182 0.064 Uiso 1 1 calc GR . . . .
H9AC H 0.588100 0.618576 0.636135 0.064 Uiso 1 1 calc GR . . . .
C10A C 0.4472(15) 0.5845(16) 0.5547(2) 0.021(3) Uani 1 1 d . . . . .
C11A C 0.5901(18) 0.6591(17) 0.5542(2) 0.029(3) Uani 1 1 d . . . . .
H11A H 0.619897 0.722677 0.567115 0.035 Uiso 1 1 calc R . . . .
C12A C 0.6873(15) 0.6399(16) 0.5349(3) 0.027(3) Uani 1 1 d . . . . .
C13A C 0.6514(18) 0.547(2) 0.5162(3) 0.033(3) Uani 1 1 d . . . . .
H13A H 0.718563 0.537678 0.502934 0.040 Uiso 1 1 calc R . . . .
C14A C 0.5131(16) 0.4647(18) 0.5169(3) 0.027(3) Uani 1 1 d . . . . .
H14A H 0.487966 0.395019 0.504510 0.033 Uiso 1 1 calc R . . . .
C15A C 0.4127(14) 0.4866(16) 0.5360(2) 0.022(3) Uani 1 1 d . . . . .
C16A C 0.1755(15) 0.4324(16) 0.5521(2) 0.023(3) Uani 1 1 d . . . . .
C17A C 0.1982(15) 0.5184(16) 0.5714(2) 0.021(3) Uani 1 1 d . . . . .
C18A C -0.0457(18) 0.4181(18) 0.5725(3) 0.029(3) Uani 1 1 d . . . . .
C19A C -0.1951(16) 0.3793(18) 0.5784(3) 0.029(3) Uani 1 1 d . . . . .
H19A H -0.245571 0.421437 0.591866 0.035 Uiso 1 1 calc R . . . .
C20A C -0.2664(17) 0.2750(19) 0.5633(3) 0.035(4) Uani 1 1 d . . . . .
H20A H -0.366344 0.240760 0.567278 0.042 Uiso 1 1 calc R . . . .
C21A C -0.200(2) 0.219(2) 0.5428(3) 0.038(4) Uani 1 1 d . . . . .
H21A H -0.253406 0.148025 0.532989 0.045 Uiso 1 1 calc R . . . .
C22A C -0.0499(18) 0.2675(17) 0.5365(3) 0.032(3) Uani 1 1 d . . . . .
H22A H -0.002712 0.234500 0.522174 0.038 Uiso 1 1 calc R . . . .
C23A C 0.0246(17) 0.3648(19) 0.5521(3) 0.029(3) Uani 1 1 d . . . . .
C24A C 0.106(2) 0.371(2) 0.6261(3) 0.040(4) Uani 1 1 d . . . . .
H24D H 0.071735 0.363743 0.642705 0.060 Uiso 1 1 calc GR . . . .
H24E H 0.218229 0.365003 0.625576 0.060 Uiso 1 1 calc GR . . . .
H24F H 0.062216 0.287175 0.616825 0.060 Uiso 1 1 calc GR . . . .

loop_
_atom_site_aniso_label
_atom_site_aniso_U_11
_atom_site_aniso_U_22
_atom_site_aniso_U_33
_atom_site_aniso_U_23
_atom_site_aniso_U_13
_atom_site_aniso_U_12
Br1 0.0237(8) 0.0496(10) 0.0377(8) 0.0009(7) -0.0052(6) 0.0113(7)
S1 0.0215(17) 0.0265(18) 0.0383(18) -0.0042(14) -0.0034(13) 0.0059(14)
O1 0.026(6) 0.037(6) 0.045(6) -0.015(5) -0.014(5) 0.007(5)
O2 0.028(6) 0.036(6) 0.029(5) 0.003(4) 0.001(4) 0.005(5)
O3 0.031(6) 0.024(5) 0.045(6) -0.011(4) -0.004(5) 0.007(4)
O4 0.012(5) 0.038(6) 0.077(8) -0.009(6) 0.000(5) 0.017(5)
N1 0.012(5) 0.015(5) 0.037(6) -0.001(4) -0.002(4) -0.003(4)
N2 0.016(5) 0.021(6) 0.032(6) 0.001(5) 0.002(4) 0.009(5)
C1 0.013(6) 0.014(6) 0.033(7) -0.006(5) -0.004(5) 0.002(5)
C2 0.024(7) 0.014(6) 0.034(7) -0.003(5) -0.004(5) 0.010(5)
C3 0.021(7) 0.035(8) 0.036(8) -0.001(6) -0.006(6) 0.008(6)
C4 0.015(7) 0.037(9) 0.042(8) 0.009(6) 0.003(5) 0.013(6)
C5 0.031(8) 0.056(11) 0.023(7) -0.004(7) 0.000(6) 0.008(7)
C6 0.032(8) 0.025(7) 0.032(7) -0.004(6) -0.006(6) 0.013(6)
C7 0.017(6) 0.017(6) 0.033(7) 0.000(5) -0.002(5) 0.011(5)
C8 0.022(7) 0.043(9) 0.022(7) 0.003(6) 0.004(5) 0.022(6)
C9 0.039(9) 0.028(8) 0.040(8) -0.005(6) -0.005(7) -0.010(7)
C10 0.030(8) 0.030(8) 0.021(6) 0.002(5) 0.002(5) 0.004(6)
C11 0.032(8) 0.025(7) 0.025(7) 0.000(5) 0.001(5) -0.007(6)
C12 0.024(7) 0.021(7) 0.031(7) 0.001(5) 0.003(5) 0.004(6)
C13 0.026(8) 0.026(7) 0.036(8) -0.003(6) 0.003(6) 0.013(6)
C14 0.021(7) 0.035(8) 0.037(8) -0.013(6) -0.003(6) 0.005(6)
C15 0.025(7) 0.025(7) 0.031(7) 0.000(5) -0.008(6) 0.000(6)
C16 0.009(6) 0.029(7) 0.035(7) -0.010(5) -0.003(5) 0.012(5)
C17 0.006(6) 0.027(7) 0.031(7) 0.005(5) -0.004(5) -0.004(5)
C18 0.006(6) 0.038(8) 0.034(7) 0.011(6) -0.003(5) 0.002(6)
C19 0.010(6) 0.025(7) 0.048(8) 0.004(6) -0.005(5) 0.005(5)
C20 0.022(7) 0.034(9) 0.053(9) 0.014(7) -0.013(6) -0.002(6)
C21 0.029(8) 0.038(9) 0.028(7) 0.003(6) -0.008(6) -0.004(7)
C22 0.032(9) 0.035(9) 0.044(9) -0.009(7) -0.009(7) 0.005(7)
C23 0.017(7) 0.030(7) 0.030(7) 0.002(6) -0.004(5) -0.004(6)
C24 0.026(8) 0.043(10) 0.056(10) 0.008(8) -0.007(7) 0.017(7)
Br1A 0.0236(8) 0.0395(10) 0.0586(11) 0.0087(8) 0.0055(7) -0.0058(7)
S1A 0.0239(17) 0.0245(17) 0.0324(18) -0.0036(13) 0.0076(13) -0.0018(14)
O1A 0.023(5) 0.019(5) 0.032(5) -0.006(4) 0.001(4) -0.005(4)
O2A 0.032(6) 0.015(5) 0.039(6) 0.002(4) 0.001(4) 0.005(4)
O3A 0.031(6) 0.027(5) 0.042(6) -0.009(4) 0.002(4) -0.009(5)
O4A 0.010(5) 0.039(6) 0.068(8) -0.009(5) 0.014(5) -0.001(4)
N1A 0.028(6) 0.014(5) 0.034(6) -0.006(4) 0.002(5) -0.014(5)
N2A 0.004(5) 0.022(6) 0.043(7) 0.005(5) 0.001(4) -0.004(4)
C1A 0.021(7) 0.012(6) 0.025(6) -0.002(5) -0.002(5) 0.003(5)
C2A 0.022(7) 0.009(6) 0.035(7) 0.000(5) 0.008(5) 0.007(5)
C3A 0.049(10) 0.015(7) 0.043(9) 0.004(6) -0.007(7) 0.004(7)
C4A 0.036(9) 0.016(7) 0.075(12) 0.001(7) -0.001(8) 0.008(7)
C5A 0.036(9) 0.019(7) 0.076(13) -0.009(8) 0.020(8) 0.000(7)
C6A 0.022(7) 0.019(7) 0.065(10) -0.018(7) 0.008(7) -0.005(6)
C7A 0.027(8) 0.020(7) 0.035(7) -0.003(5) 0.001(6) 0.005(6)
C8A 0.011(6) 0.017(6) 0.030(7) -0.001(5) -0.001(5) 0.008(5)
C9A 0.056(12) 0.037(9) 0.035(8) -0.004(7) -0.006(8) -0.005(8)
C10A 0.012(6) 0.024(7) 0.028(7) 0.002(5) 0.004(5) 0.009(5)
C11A 0.038(8) 0.022(7) 0.027(7) 0.002(5) -0.003(6) -0.002(6)
C12A 0.019(6) 0.022(7) 0.041(8) 0.007(6) -0.001(6) 0.012(5)
C13A 0.026(8) 0.037(9) 0.036(8) 0.011(6) 0.009(6) 0.000(7)
C14A 0.018(7) 0.032(8) 0.031(7) 0.001(6) 0.002(5) 0.001(6)
C15A 0.013(6) 0.022(6) 0.031(7) 0.004(5) -0.003(5) -0.003(5)
C16A 0.018(7) 0.022(7) 0.030(7) 0.000(5) -0.005(5) 0.001(5)
C17A 0.018(6) 0.022(7) 0.023(6) 0.002(5) 0.003(5) 0.003(5)
C18A 0.028(8) 0.027(7) 0.031(7) 0.005(6) -0.003(6) -0.005(6)
C19A 0.014(6) 0.031(8) 0.043(8) 0.009(6) -0.004(6) 0.005(5)
C20A 0.013(6) 0.029(8) 0.063(10) 0.012(7) -0.009(6) -0.011(6)
C21A 0.031(8) 0.030(8) 0.051(10) 0.003(7) -0.011(7) -0.007(7)
C22A 0.029(8) 0.023(7) 0.043(8) -0.001(6) -0.005(6) 0.004(6)
C23A 0.018(7) 0.038(8) 0.030(7) 0.004(6) -0.008(5) 0.011(6)
C24A 0.051(10) 0.040(9) 0.029(8) 0.004(6) 0.006(7) -0.006(8)

loop_
_atom_type_symbol
_atom_type_description
_atom_type_scat_dispersion_real
_atom_type_scat_dispersion_imag
_atom_type_scat_source
C C 0.0148 0.0070 'International Tables Vol C Tables 4.2.6.8 and 6.1.1.4'
H H 0.0000 0.0000 'International Tables Vol C Tables 4.2.6.8 and 6.1.1.4'
Br Br -0.9502 1.0410 'International Tables Vol C Tables 4.2.6.8 and 6.1.1.4'
N N 0.0253 0.0136 'International Tables Vol C Tables 4.2.6.8 and 6.1.1.4'
O O 0.0412 0.0250 'International Tables Vol C Tables 4.2.6.8 and 6.1.1.4'
S S 0.2924 0.4247 'International Tables Vol C Tables 4.2.6.8 and 6.1.1.4'

loop_
_geom_angle_atom_site_label_1
_geom_angle_atom_site_label_2
_geom_angle_atom_site_label_3
_geom_angle
_geom_angle_site_symmetry_1
_geom_angle_site_symmetry_3
_geom_angle_publ_flag
O3 S1 O4 120.4(7) . . ?
O3 S1 N2 106.5(6) . . ?
O3 S1 C24 110.2(8) . . ?
O4 S1 N2 105.5(7) . . ?
O4 S1 C24 108.6(8) . . ?
N2 S1 C24 104.2(8) . . ?
C16 O1 C15 112.3(11) . . ?
C7 N1 C9 124.1(12) . . ?
C8 N1 C7 113.2(12) . . ?
C8 N1 C9 121.5(12) . . ?
C17 N2 S1 123.8(10) . . ?
C18 N2 S1 119.6(9) . . ?
C18 N2 C17 107.2(11) . . ?
C2 C1 C8 101.5(10) . . ?
C2 C1 C10 108.7(11) . . ?
C10 C1 C8 107.6(11) . . ?
C17 C1 C2 117.4(11) . . ?
C17 C1 C8 116.2(11) . . ?
C17 C1 C10 105.1(11) . . ?
C3 C2 C1 132.0(13) . . ?
C3 C2 C7 118.8(13) . . ?
C7 C2 C1 109.3(12) . . ?
C2 C3 H3 119.8 . . ?
C4 C3 C2 120.4(15) . . ?
C4 C3 H3 119.8 . . ?
C3 C4 H4 119.9 . . ?
C3 C4 C5 120.3(15) . . ?
C5 C4 H4 119.9 . . ?
C4 C5 H5 119.9 . . ?
C4 C5 C6 120.3(14) . . ?
C6 C5 H5 119.9 . . ?
C5 C6 H6 120.8 . . ?
C7 C6 C5 118.4(15) . . ?
C7 C6 H6 120.8 . . ?
C2 C7 N1 109.0(12) . . ?
C6 C7 N1 129.1(13) . . ?
C6 C7 C2 121.9(14) . . ?
O2 C8 N1 130.5(16) . . ?
O2 C8 C1 123.3(14) . . ?
N1 C8 C1 106.2(11) . . ?
N1 C9 H9A 109.5 . . ?
N1 C9 H9B 109.5 . . ?
N1 C9 H9C 109.5 . . ?
H9A C9 H9B 109.5 . . ?
H9A C9 H9C 109.5 . . ?
H9B C9 H9C 109.5 . . ?
C11 C10 C1 118.5(13) . . ?
C15 C10 C1 124.2(13) . . ?
C15 C10 C11 117.3(14) . . ?
C10 C11 H11 119.6 . . ?
C12 C11 C10 120.8(13) . . ?
C12 C11 H11 119.6 . . ?
C11 C12 Br1 119.8(11) . . ?
C11 C12 C13 121.0(13) . . ?
C13 C12 Br1 119.1(11) . . ?
C12 C13 H13 121.4 . . ?
C14 C13 C12 117.1(13) . . ?
C14 C13 H13 121.4 . . ?
C13 C14 H14 119.4 . . ?
C15 C14 C13 121.2(14) . . ?
C15 C14 H14 119.4 . . ?
C10 C15 O1 124.6(14) . . ?
C14 C15 O1 112.9(13) . . ?
C14 C15 C10 122.4(13) . . ?
O1 C16 C23 120.1(13) . . ?
C17 C16 O1 128.2(12) . . ?
C17 C16 C23 111.4(12) . . ?
N2 C17 C1 127.0(12) . . ?
C16 C17 N2 107.2(11) . . ?
C16 C17 C1 125.2(12) . . ?
C19 C18 N2 130.1(14) . . ?
C19 C18 C23 122.4(14) . . ?
C23 C18 N2 107.4(11) . . ?
C18 C19 H19 122.2 . . ?
C18 C19 C20 115.7(14) . . ?
C20 C19 H19 122.2 . . ?
C19 C20 H20 118.4 . . ?
C21 C20 C19 123.1(14) . . ?
C21 C20 H20 118.4 . . ?
C20 C21 H21 119.5 . . ?
C20 C21 C22 121.1(15) . . ?
C22 C21 H21 119.5 . . ?
C21 C22 H22 121.9 . . ?
C23 C22 C21 116.1(15) . . ?
C23 C22 H22 121.9 . . ?
C18 C23 C16 106.8(12) . . ?
C22 C23 C16 131.6(14) . . ?
C22 C23 C18 121.6(13) . . ?
S1 C24 H24A 109.5 . . ?
S1 C24 H24B 109.5 . . ?
S1 C24 H24C 109.5 . . ?
H24A C24 H24B 109.5 . . ?
H24A C24 H24C 109.5 . . ?
H24B C24 H24C 109.5 . . ?
O3A S1A N2A 105.9(6) . . ?
O3A S1A C24A 110.5(8) . . ?
O4A S1A O3A 119.8(7) . . ?
O4A S1A N2A 106.2(7) . . ?
O4A S1A C24A 108.5(8) . . ?
N2A S1A C24A 104.9(7) . . ?
C16A O1A C15A 114.4(11) . . ?
C7A N1A C9A 125.2(13) . . ?
C8A N1A C7A 109.5(11) . . ?
C8A N1A C9A 123.5(13) . . ?
C17A N2A S1A 124.2(9) . . ?
C17A N2A C18A 105.5(11) . . ?
C18A N2A S1A 121.3(9) . . ?
C2A C1A C8A 101.8(10) . . ?
C2A C1A C10A 107.8(11) . . ?
C2A C1A C17A 120.0(11) . . ?
C10A C1A C8A 106.2(10) . . ?
C17A C1A C8A 114.1(11) . . ?
C17A C1A C10A 106.2(10) . . ?
C3A C2A C1A 128.9(13) . . ?
C7A C2A C1A 109.3(12) . . ?
C7A C2A C3A 121.8(13) . . ?
C2A C3A H3A 121.3 . . ?
C2A C3A C4A 117.4(16) . . ?
C4A C3A H3A 121.3 . . ?
C3A C4A H4A 119.3 . . ?
C5A C4A C3A 121.4(16) . . ?
C5A C4A H4A 119.3 . . ?
C4A C5A H5A 119.4 . . ?
C4A C5A C6A 121.3(15) . . ?
C6A C5A H5A 119.4 . . ?
C5A C6A H6A 121.4 . . ?
C5A C6A C7A 117.3(16) . . ?
C7A C6A H6A 121.4 . . ?
N1A C7A C6A 127.6(15) . . ?
C2A C7A N1A 111.5(12) . . ?
C2A C7A C6A 120.8(14) . . ?
O2A C8A N1A 125.0(13) . . ?
O2A C8A C1A 127.8(12) . . ?
N1A C8A C1A 107.1(11) . . ?
N1A C9A H9AA 109.5 . . ?
N1A C9A H9AB 109.5 . . ?
N1A C9A H9AC 109.5 . . ?
H9AA C9A H9AB 109.5 . . ?
H9AA C9A H9AC 109.5 . . ?
H9AB C9A H9AC 109.5 . . ?
C11A C10A C1A 119.2(12) . . ?
C15A C10A C1A 123.2(12) . . ?
C15A C10A C11A 117.6(12) . . ?
C10A C11A H11A 119.9 . . ?
C12A C11A C10A 120.2(13) . . ?
C12A C11A H11A 119.9 . . ?
C11A C12A Br1A 118.7(12) . . ?
C13A C12A Br1A 119.1(11) . . ?
C13A C12A C11A 122.1(14) . . ?
C12A C13A H13A 120.7 . . ?
C12A C13A C14A 118.6(14) . . ?
C14A C13A H13A 120.7 . . ?
C13A C14A H14A 120.3 . . ?
C15A C14A C13A 119.4(14) . . ?
C15A C14A H14A 120.3 . . ?
O1A C15A C14A 114.1(12) . . ?
C10A C15A O1A 124.0(12) . . ?
C10A C15A C14A 121.8(13) . . ?
O1A C16A C23A 121.7(12) . . ?
C17A C16A O1A 127.0(13) . . ?
C17A C16A C23A 111.4(13) . . ?
N2A C17A C1A 126.3(12) . . ?
C16A C17A N2A 107.9(12) . . ?
C16A C17A C1A 125.0(12) . . ?
C19A C18A N2A 128.4(14) . . ?
C23A C18A N2A 109.3(13) . . ?
C23A C18A C19A 122.2(15) . . ?
C18A C19A H19A 122.1 . . ?
C18A C19A C20A 115.9(15) . . ?
C20A C19A H19A 122.1 . . ?
C19A C20A H20A 118.2 . . ?
C21A C20A C19A 123.5(14) . . ?
C21A C20A H20A 118.2 . . ?
C20A C21A H21A 120.4 . . ?
C20A C21A C22A 119.2(15) . . ?
C22A C21A H21A 120.4 . . ?
C21A C22A H22A 121.2 . . ?
C23A C22A C21A 117.5(15) . . ?
C23A C22A H22A 121.2 . . ?
C18A C23A C16A 105.7(13) . . ?
C18A C23A C22A 121.5(15) . . ?
C22A C23A C16A 132.8(14) . . ?
S1A C24A H24D 109.5 . . ?
S1A C24A H24E 109.5 . . ?
S1A C24A H24F 109.5 . . ?
H24D C24A H24E 109.5 . . ?
H24D C24A H24F 109.5 . . ?
H24E C24A H24F 109.5 . . ?

loop_
_geom_bond_atom_site_label_1
_geom_bond_atom_site_label_2
_geom_bond_distance
_geom_bond_site_symmetry_2
_geom_bond_publ_flag
Br1 C12 1.872(15) . ?
S1 O3 1.429(11) . ?
S1 O4 1.439(11) . ?
S1 N2 1.666(12) . ?
S1 C24 1.756(19) . ?
O1 C15 1.385(17) . ?
O1 C16 1.374(17) . ?
O2 C8 1.176(18) . ?
N1 C7 1.431(18) . ?
N1 C8 1.334(19) . ?
N1 C9 1.473(18) . ?
N2 C17 1.465(17) . ?
N2 C18 1.435(19) . ?
C1 C2 1.503(18) . ?
C1 C8 1.61(2) . ?
C1 C10 1.549(19) . ?
C1 C17 1.491(17) . ?
C2 C3 1.39(2) . ?
C2 C7 1.40(2) . ?
C3 H3 0.9500 . ?
C3 C4 1.36(2) . ?
C4 H4 0.9500 . ?
C4 C5 1.40(2) . ?
C5 H5 0.9500 . ?
C5 C6 1.40(2) . ?
C6 H6 0.9500 . ?
C6 C7 1.36(2) . ?
C9 H9A 0.9800 . ?
C9 H9B 0.9800 . ?
C9 H9C 0.9800 . ?
C10 C11 1.41(2) . ?
C10 C15 1.38(2) . ?
C11 H11 0.9500 . ?
C11 C12 1.39(2) . ?
C12 C13 1.41(2) . ?
C13 H13 0.9500 . ?
C13 C14 1.40(2) . ?
C14 H14 0.9500 . ?
C14 C15 1.37(2) . ?
C16 C17 1.33(2) . ?
C16 C23 1.444(18) . ?
C18 C19 1.395(18) . ?
C18 C23 1.40(2) . ?
C19 H19 0.9500 . ?
C19 C20 1.40(2) . ?
C20 H20 0.9500 . ?
C20 C21 1.38(2) . ?
C21 H21 0.9500 . ?
C21 C22 1.42(2) . ?
C22 H22 0.9500 . ?
C22 C23 1.40(2) . ?
C24 H24A 0.9800 . ?
C24 H24B 0.9800 . ?
C24 H24C 0.9800 . ?
Br1A C12A 1.892(15) . ?
S1A O3A 1.432(11) . ?
S1A O4A 1.431(10) . ?
S1A N2A 1.659(13) . ?
S1A C24A 1.742(18) . ?
O1A C15A 1.386(16) . ?
O1A C16A 1.360(17) . ?
O2A C8A 1.207(17) . ?
N1A C7A 1.40(2) . ?
N1A C8A 1.396(17) . ?
N1A C9A 1.42(2) . ?
N2A C17A 1.446(17) . ?
N2A C18A 1.449(19) . ?
C1A C2A 1.491(17) . ?
C1A C8A 1.561(18) . ?
C1A C10A 1.555(17) . ?
C1A C17A 1.494(19) . ?
C2A C3A 1.39(2) . ?
C2A C7A 1.37(2) . ?
C3A H3A 0.9500 . ?
C3A C4A 1.39(2) . ?
C4A H4A 0.9500 . ?
C4A C5A 1.37(3) . ?
C5A H5A 0.9500 . ?
C5A C6A 1.40(3) . ?
C6A H6A 0.9500 . ?
C6A C7A 1.40(2) . ?
C9A H9AA 0.9800 . ?
C9A H9AB 0.9800 . ?
C9A H9AC 0.9800 . ?
C10A C11A 1.41(2) . ?
C10A C15A 1.39(2) . ?
C11A H11A 0.9500 . ?
C11A C12A 1.38(2) . ?
C12A C13A 1.37(2) . ?
C13A H13A 0.9500 . ?
C13A C14A 1.41(2) . ?
C14A H14A 0.9500 . ?
C14A C15A 1.40(2) . ?
C16A C17A 1.33(2) . ?
C16A C23A 1.44(2) . ?
C18A C19A 1.39(2) . ?
C18A C23A 1.38(2) . ?
C19A H19A 0.9500 . ?
C19A C20A 1.39(2) . ?
C20A H20A 0.9500 . ?
C20A C21A 1.38(3) . ?
C21A H21A 0.9500 . ?
C21A C22A 1.42(2) . ?
C22A H22A 0.9500 . ?
C22A C23A 1.38(2) . ?
C24A H24D 0.9800 . ?
C24A H24E 0.9800 . ?
C24A H24F 0.9800 . ?
